data_7000935
loop_
_publ_author_name
'Ren, Zhi-Gang'
'Yang, Jun-Yi'
'Song, Ying-Lin'
'Li, Ni-Ya'
'Li, Hong-Xi'
'Chen, Yang'
'Zhang, Yong'
'Lang, Jian-Ping'

_publ_section_title
;
 From trans-[(\h5-C5Me5)2Mo2S2(\m-S)2] to
 [(\h5-C5Me5)2Mo2(\m3-S)4(CuMeCN)2]2+ to
 [(\h5-C5Me5)2Mo2(\m3-S)4Cu2]-based polymeric and dimeric clusters:
 syntheses, structures and enhanced third-order non-linear optical
 performances
;
_journal_issue 14
_journal_name_full 'Dalton Transactions'
_journal_page_first 2578
_journal_page_last 2587
_journal_paper_doi 10.1039/b819240e
_journal_year 2009
_chemical_formula_moiety 'C64 H84 Cu4 Mo4 N4 S8, 4(PF6), 2(CH3CN)'
_chemical_formula_sum 'C68 H90 Cu4 F24 Mo4 N6 P4 S8'
_chemical_formula_weight 2465.74
_chemical_name_systematic
;
?
;
_space_group_IT_number 90
_symmetry_cell_setting tetragonal
_symmetry_space_group_name_Hall 'P 4ab 2ab'
_symmetry_space_group_name_H-M 'P 4 21 2'
_atom_sites_solution_hydrogens geom
_atom_sites_solution_primary direct
_atom_sites_solution_secondary difmap
_audit_creation_method SHELXL-97
_cell_angle_alpha 90.00
_cell_angle_beta 90.00
_cell_angle_gamma 90.00
_cell_formula_units_Z 2
_cell_length_a 14.236(2)
_cell_length_b 14.236(2)
_cell_length_c 22.440(5)
_cell_measurement_reflns_used 15990
_cell_measurement_temperature 193(2)
_cell_measurement_theta_max 25.3491
_cell_measurement_theta_min 3.0043
_cell_volume 4547.8(14)
_computing_cell_refinement 'CrystalClear, Ver. 1.30 (Rigaku/MSC, 2001)'
_computing_data_collection 'CrystalClear, Ver. 1.30 (Rigaku/MSC, 2001)'
_computing_data_reduction 'CrystalStructure, Ver. 3.60 (Rigaku/MSC,2004)'
_computing_molecular_graphics 'SHELXS-97 (Sheldrick, 1990)'
_computing_structure_refinement 'SHELXL-97 (Sheldrick, 1997)'
_computing_structure_solution 'SHELXS-97 (Sheldrick, 1990)'
_diffrn_ambient_temperature 193(2)
_diffrn_measured_fraction_theta_full 0.996
_diffrn_measured_fraction_theta_max 0.996
_diffrn_measurement_device_type 'Rigaku Mercury'
_diffrn_measurement_method /w
_diffrn_radiation_monochromator graphite
_diffrn_radiation_source 'fine-focus sealed tube'
_diffrn_radiation_type MoK\a
_diffrn_radiation_wavelength 0.71073
_diffrn_reflns_av_R_equivalents 0.0747
_diffrn_reflns_av_sigmaI/netI 0.0345
_diffrn_reflns_limit_h_max 17
_diffrn_reflns_limit_h_min -17
_diffrn_reflns_limit_k_max 15
_diffrn_reflns_limit_k_min -17
_diffrn_reflns_limit_l_max 25
_diffrn_reflns_limit_l_min -27
_diffrn_reflns_number 45299
_diffrn_reflns_theta_full 25.34
_diffrn_reflns_theta_max 25.34
_diffrn_reflns_theta_min 3.00
_diffrn_standards_decay_% 0
_diffrn_standards_interval_count 0
_diffrn_standards_interval_time 0
_diffrn_standards_number 0
_exptl_absorpt_coefficient_mu 1.795
_exptl_absorpt_correction_T_max 0.9156
_exptl_absorpt_correction_T_min 0.5266
_exptl_absorpt_correction_type multi-scan
_exptl_absorpt_process_details 'Jacobson, R. (1998) Private communication to Rigaku Company, Tokyo, Japan.'
_exptl_crystal_colour dark-brown
_exptl_crystal_density_diffrn 1.801
_exptl_crystal_density_method 'not measured'
_exptl_crystal_description flake
_exptl_crystal_F_000 2456
_exptl_crystal_size_max 0.41
_exptl_crystal_size_mid 0.40
_exptl_crystal_size_min 0.05
_refine_diff_density_max 1.644
_refine_diff_density_min -0.800
_refine_diff_density_rms 0.120
_refine_ls_abs_structure_details 'Flack H D (1983), Acta Cryst. A39, 876-881'
_refine_ls_abs_structure_Flack 0.13(6)
_refine_ls_extinction_method none
_refine_ls_goodness_of_fit_ref 1.381
_refine_ls_hydrogen_treatment constr
_refine_ls_matrix_type full
_refine_ls_number_parameters 299
_refine_ls_number_reflns 4177
_refine_ls_number_restraints 29
_refine_ls_restrained_S_all 1.386
_refine_ls_R_factor_all 0.0848
_refine_ls_R_factor_gt 0.0779
_refine_ls_shift/su_max 0.001
_refine_ls_shift/su_mean 0.000
_refine_ls_structure_factor_coef Fsqd
_refine_ls_weighting_details 'calc w=1/[\s^2^(Fo^2^)+(0.0780P)^2^+9.5000P] where P=(Fo^2^+2Fc^2^)/3'
_refine_ls_weighting_scheme calc
_refine_ls_wR_factor_gt 0.1894
_refine_ls_wR_factor_ref 0.1932
_reflns_number_gt 3865
_reflns_number_total 4177
_reflns_threshold_expression >2sigma(I)
_cod_data_source_file b819240e.txt
_cod_data_source_block 62MeCN
_cod_original_cell_volume 4547.8(13)
_cod_database_code 7000935

loop_
_symmetry_equiv_pos_as_xyz
'x, y, z'
'-x, -y, z'
'-y+1/2, x+1/2, z'
'y+1/2, -x+1/2, z'
'-x+1/2, y+1/2, -z'
'x+1/2, -y+1/2, -z'
'y, x, -z'
'-y, -x, -z'

loop_
_atom_site_label
_atom_site_type_symbol
_atom_site_fract_x
_atom_site_fract_y
_atom_site_fract_z
_atom_site_U_iso_or_equiv
_atom_site_adp_type
_atom_site_occupancy
_atom_site_symmetry_multiplicity
_atom_site_calc_flag
_atom_site_refinement_flags
_atom_site_disorder_assembly
_atom_site_disorder_group
Mo1 Mo 0.42832(6) 0.42925(6) 0.77804(3) 0.0289(2) Uani 1 1 d . . .
Cu1 Cu 0.42935(10) 0.57256(10) 0.69543(4) 0.0382(3) Uani 1 1 d . . .
S1 S 0.4086(2) 0.4067(2) 0.68011(10) 0.0382(5) Uani 1 1 d . . .
S2 S 0.4114(2) 0.58957(19) 0.79499(9) 0.0353(4) Uani 1 1 d . . .
C1 C 0.4102(8) 0.3152(10) 0.8542(6) 0.058(4) Uani 1 1 d . . .
C2 C 0.3616(9) 0.3970(9) 0.8722(4) 0.058(4) Uani 1 1 d U . .
C3 C 0.2871(7) 0.4095(9) 0.8306(5) 0.050(3) Uani 1 1 d . . .
C4 C 0.2903(7) 0.3375(7) 0.7881(5) 0.037(2) Uani 1 1 d . . .
C5 C 0.3697(8) 0.2784(8) 0.8019(6) 0.050(3) Uani 1 1 d U . .
C6 C 0.4878(11) 0.2705(10) 0.8903(6) 0.079(4) Uani 1 1 d . . .
H6A H 0.4604 0.2272 0.9195 0.118 Uiso 1 1 calc R . .
H6B H 0.5233 0.3195 0.9112 0.118 Uiso 1 1 calc R . .
H6C H 0.5300 0.2358 0.8637 0.118 Uiso 1 1 calc R . .
C7 C 0.3755(12) 0.4561(12) 0.9254(5) 0.090(5) Uani 1 1 d . . .
H7A H 0.4345 0.4386 0.9450 0.136 Uiso 1 1 calc R . .
H7B H 0.3231 0.4468 0.9531 0.136 Uiso 1 1 calc R . .
H7C H 0.3783 0.5223 0.9135 0.136 Uiso 1 1 calc R . .
C8 C 0.2088(8) 0.4781(9) 0.8374(7) 0.073(4) Uani 1 1 d . . .
H8A H 0.1588 0.4501 0.8616 0.110 Uiso 1 1 calc R . .
H8B H 0.1839 0.4944 0.7980 0.110 Uiso 1 1 calc R . .
H8C H 0.2322 0.5350 0.8570 0.110 Uiso 1 1 calc R . .
C9 C 0.2189(8) 0.3177(9) 0.7412(7) 0.068(4) Uani 1 1 d . . .
H9A H 0.1825 0.3747 0.7332 0.102 Uiso 1 1 calc R . .
H9B H 0.1767 0.2678 0.7549 0.102 Uiso 1 1 calc R . .
H9C H 0.2507 0.2975 0.7046 0.102 Uiso 1 1 calc R . .
C10 C 0.3953(10) 0.1897(8) 0.7702(7) 0.074(4) Uani 1 1 d . . .
H10A H 0.4638 0.1824 0.7701 0.111 Uiso 1 1 calc R . .
H10B H 0.3724 0.1924 0.7291 0.111 Uiso 1 1 calc R . .
H10C H 0.3667 0.1360 0.7907 0.111 Uiso 1 1 calc R . .
C11 C 0.3662(8) 0.7278(9) 0.6221(6) 0.049(3) Uani 1 1 d . . .
H11 H 0.4227 0.7568 0.6351 0.058 Uiso 1 1 calc R . .
C12 C 0.2709(7) 0.6016(7) 0.6187(5) 0.040(3) Uani 1 1 d . . .
H12 H 0.2561 0.5393 0.6306 0.048 Uiso 1 1 calc R . .
C13 C 0.2080(8) 0.6471(8) 0.5803(5) 0.048(3) Uani 1 1 d . . .
H13 H 0.1546 0.6151 0.5650 0.058 Uiso 1 1 calc R . .
C14 C 0.3077(8) 0.7787(7) 0.5868(5) 0.046(3) Uani 1 1 d . . .
H14 H 0.3234 0.8416 0.5769 0.055 Uiso 1 1 calc R . .
C15 C 0.2251(7) 0.7394(7) 0.5652(4) 0.038(3) Uani 1 1 d . . .
C16 C 0.1581(9) 0.7947(9) 0.5265(4) 0.066(5) Uani 1 1 d . . .
H16A H 0.1273 0.8435 0.5512 0.079 Uiso 1 1 calc R . .
H16B H 0.1085 0.7519 0.5116 0.079 Uiso 1 1 calc R . .
P2 P 0.0000 0.5000 0.6741(4) 0.0588(17) Uani 1 4 d S . .
F7 F -0.1101(5) 0.5051(6) 0.6750(6) 0.107(4) Uani 1 1 d . . .
F6 F 0.0000 0.5000 0.7439(8) 0.091(5) Uani 1 4 d S . .
F5 F 0.0000 0.5000 0.6069(12) 0.148(10) Uani 1 4 d S . .
P1 P 0.2772(2) 0.7228(2) 1.0000 0.139(4) Uani 1 2 d SD . .
F1 F 0.2769(12) 0.7193(13) 0.9292(4) 0.231(9) Uani 1 1 d D . .
F2 F 0.2027(6) 0.7973(6) 1.0000 0.39(3) Uani 1 2 d SD . .
F3 F 0.3386(18) 0.6394(12) 1.0059(11) 0.141(11) Uani 0.50 1 d PD . .
F4 F 0.3590(12) 0.7934(11) 0.9969(10) 0.39(2) Uani 1 1 d D . .
P3 P 0.0000 0.5000 0.4138(5) 0.092(3) Uani 1 4 d SD . .
C17 C 0.5000 0.0000 0.9894(15) 0.18(2) Uani 1 4 d SD . .
C18 C 0.5000 0.0000 0.9251(15) 0.105(12) Uani 1 4 d SD . .
N1 N 0.3496(6) 0.6392(6) 0.6396(3) 0.0395(17) Uani 1 1 d . . .
N2 N 0.5000 0.0000 0.8736(18) 0.110(11) Uani 1 4 d S . .
F8 F -0.009(3) 0.4212(14) 0.3644(8) 0.149(12) Uani 0.50 1 d PD . .
F9 F -0.0055(19) 0.4170(15) 0.4614(10) 0.143(12) Uani 0.50 1 d PD . .
F10 F 0.1095(10) 0.4901(14) 0.4134(18) 0.174(18) Uani 0.50 1 d PD . .
C20 C 0.5000 0.5000 0.5000 0.067(6) Uani 1 4 d SD . .
C19 C 0.5725(10) 0.4275(10) 0.5000 0.129(11) Uani 0.50 2 d SPD . .
N3 N 0.554(2) 0.446(2) 0.5000 0.129(11) Uani 0.50 2 d SP . .

loop_
_atom_site_aniso_label
_atom_site_aniso_U_11
_atom_site_aniso_U_22
_atom_site_aniso_U_33
_atom_site_aniso_U_23
_atom_site_aniso_U_13
_atom_site_aniso_U_12
Mo1 0.0254(5) 0.0316(5) 0.0297(4) 0.0037(4) 0.0006(4) -0.0033(2)
Cu1 0.0429(8) 0.0406(8) 0.0312(6) 0.0052(6) -0.0061(6) 0.0050(4)
S1 0.0385(16) 0.0393(17) 0.0367(10) -0.0050(13) -0.0071(13) -0.0062(8)
S2 0.0406(17) 0.0305(15) 0.0349(10) -0.0034(12) 0.0032(13) 0.0012(7)
C1 0.043(7) 0.083(10) 0.046(7) 0.033(7) 0.007(6) -0.020(7)
C2 0.091(10) 0.070(8) 0.015(5) 0.015(5) 0.013(5) -0.015(8)
C3 0.033(6) 0.075(8) 0.041(6) 0.016(6) 0.023(5) 0.008(6)
C4 0.028(5) 0.034(5) 0.048(6) -0.002(4) 0.005(4) -0.008(4)
C5 0.046(7) 0.041(6) 0.062(7) 0.041(6) -0.008(6) 0.003(5)
C6 0.076(9) 0.079(9) 0.081(9) 0.043(8) -0.010(8) -0.018(8)
C7 0.106(12) 0.140(14) 0.026(6) 0.015(7) 0.020(7) -0.013(11)
C8 0.048(7) 0.057(8) 0.114(12) 0.001(7) 0.034(8) -0.017(6)
C9 0.033(6) 0.056(7) 0.116(11) 0.004(7) 0.000(7) -0.017(5)
C10 0.075(9) 0.027(6) 0.120(12) 0.005(7) -0.004(8) -0.008(6)
C11 0.026(5) 0.059(7) 0.061(7) -0.010(6) -0.002(5) -0.011(5)
C12 0.034(5) 0.037(6) 0.049(6) 0.020(5) -0.017(5) -0.005(4)
C13 0.041(6) 0.057(7) 0.046(6) -0.004(5) 0.004(5) -0.007(5)
C14 0.052(7) 0.034(5) 0.051(6) 0.032(5) 0.007(6) 0.014(5)
C15 0.036(5) 0.048(6) 0.029(4) 0.012(4) -0.004(4) 0.012(5)
C16 0.082(9) 0.087(10) 0.029(5) -0.003(5) 0.002(5) 0.058(8)
P2 0.0317(18) 0.0317(18) 0.113(6) 0.000 0.000 0.000
F7 0.034(4) 0.079(6) 0.209(11) -0.050(7) -0.009(6) -0.002(4)
F6 0.085(7) 0.085(7) 0.101(12) 0.000 0.000 0.000
F5 0.166(16) 0.166(16) 0.112(18) 0.000 0.000 0.000
P1 0.142(5) 0.142(5) 0.132(6) 0.088(5) 0.088(5) 0.099(6)
F1 0.208(16) 0.35(2) 0.131(10) 0.147(15) 0.040(12) 0.148(15)
F2 0.48(5) 0.48(5) 0.21(3) 0.13(4) 0.13(4) 0.40(5)
F3 0.28(3) 0.067(10) 0.076(12) -0.028(13) 0.018(18) 0.087(15)
F4 0.75(6) 0.200(19) 0.23(2) -0.05(2) 0.17(4) -0.26(3)
P3 0.050(3) 0.050(3) 0.177(10) 0.000 0.000 0.000
C17 0.24(4) 0.24(4) 0.07(3) 0.000 0.000 0.000
C18 0.099(18) 0.099(18) 0.12(3) 0.000 0.000 0.000
N1 0.028(5) 0.042(5) 0.049(4) 0.000(4) -0.004(4) -0.006(3)
N2 0.076(12) 0.076(12) 0.18(4) 0.000 0.000 0.000
F8 0.25(3) 0.066(15) 0.130(18) -0.018(12) 0.01(3) -0.04(2)
F9 0.15(2) 0.10(2) 0.18(2) 0.068(16) -0.01(2) -0.03(2)
F10 0.062(14) 0.056(13) 0.40(6) 0.05(3) 0.03(3) -0.021(10)
C20 0.076(10) 0.076(10) 0.048(11) 0.000 0.000 -0.037(13)
C19 0.129(16) 0.129(16) 0.13(2) -0.010(19) -0.010(19) 0.070(19)
N3 0.129(16) 0.129(16) 0.13(2) -0.010(19) -0.010(19) 0.070(19)

loop_
_atom_type_symbol
_atom_type_description
_atom_type_scat_dispersion_real
_atom_type_scat_dispersion_imag
_atom_type_scat_source
C C 0.0033 0.0016 'International Tables Vol C Tables 4.2.6.8 and 6.1.1.4'
H H 0.0000 0.0000 'International Tables Vol C Tables 4.2.6.8 and 6.1.1.4'
N N 0.0061 0.0033 'International Tables Vol C Tables 4.2.6.8 and 6.1.1.4'
F F 0.0171 0.0103 'International Tables Vol C Tables 4.2.6.8 and 6.1.1.4'
P P 0.1023 0.0942 'International Tables Vol C Tables 4.2.6.8 and 6.1.1.4'
S S 0.1246 0.1234 'International Tables Vol C Tables 4.2.6.8 and 6.1.1.4'
Cu Cu 0.3201 1.2651 'International Tables Vol C Tables 4.2.6.8 and 6.1.1.4'
Mo Mo -1.6832 0.6857 'International Tables Vol C Tables 4.2.6.8 and 6.1.1.4'

loop_
_geom_angle_atom_site_label_1
_geom_angle_atom_site_label_2
_geom_angle_atom_site_label_3
_geom_angle
_geom_angle_site_symmetry_1
_geom_angle_site_symmetry_3
_geom_angle_publ_flag
S1 Mo1 S2 106.76(10) . . ?
S1 Mo1 S2 105.47(10) . 2_665 ?
S2 Mo1 S2 100.82(7) . 2_665 ?
S1 Mo1 C3 111.6(3) . . ?
S2 Mo1 C3 86.9(3) . . ?
S2 Mo1 C3 138.0(3) 2_665 . ?
S1 Mo1 C2 143.1(3) . . ?
S2 Mo1 C2 90.2(3) . . ?
S2 Mo1 C2 103.0(3) 2_665 . ?
C3 Mo1 C2 35.2(4) . . ?
S1 Mo1 C5 92.7(3) . . ?
S2 Mo1 C5 144.8(3) . . ?
S2 Mo1 C5 101.8(3) 2_665 . ?
C3 Mo1 C5 58.4(4) . . ?
C2 Mo1 C5 58.6(5) . . ?
S1 Mo1 C4 84.9(3) . . ?
S2 Mo1 C4 116.0(3) . . ?
S2 Mo1 C4 137.2(3) 2_665 . ?
C3 Mo1 C4 34.5(4) . . ?
C2 Mo1 C4 58.3(4) . . ?
C5 Mo1 C4 35.5(4) . . ?
S1 Mo1 C1 126.5(4) . . ?
S2 Mo1 C1 122.9(4) . . ?
S2 Mo1 C1 84.8(3) 2_665 . ?
C3 Mo1 C1 57.5(4) . . ?
C2 Mo1 C1 34.8(5) . . ?
C5 Mo1 C1 34.6(4) . . ?
C4 Mo1 C1 57.6(4) . . ?
S1 Mo1 Cu1 55.15(7) . 2_665 ?
S2 Mo1 Cu1 101.31(8) . 2_665 ?
S2 Mo1 Cu1 52.14(6) 2_665 2_665 ?
C3 Mo1 Cu1 165.9(3) . 2_665 ?
C2 Mo1 Cu1 154.0(3) . 2_665 ?
C5 Mo1 Cu1 113.9(3) . 2_665 ?
C4 Mo1 Cu1 132.1(3) . 2_665 ?
C1 Mo1 Cu1 124.1(3) . 2_665 ?
S1 Mo1 Cu1 56.41(7) . . ?
S2 Mo1 Cu1 52.01(6) . . ?
S2 Mo1 Cu1 100.94(8) 2_665 . ?
C3 Mo1 Cu1 115.5(3) . . ?
C2 Mo1 Cu1 138.4(3) . . ?
C5 Mo1 Cu1 145.7(3) . . ?
C4 Mo1 Cu1 118.5(3) . . ?
C1 Mo1 Cu1 172.7(3) . . ?
Cu1 Mo1 Cu1 63.20(4) 2_665 . ?
S1 Mo1 Mo1 100.96(5) . 2_665 ?
S2 Mo1 Mo1 52.03(8) . 2_665 ?
S2 Mo1 Mo1 51.93(8) 2_665 2_665 ?
C3 Mo1 Mo1 133.9(3) . 2_665 ?
C2 Mo1 Mo1 115.0(3) . 2_665 ?
C5 Mo1 Mo1 152.7(3) . 2_665 ?
C4 Mo1 Mo1 167.7(3) . 2_665 ?
C1 Mo1 Mo1 123.9(3) . 2_665 ?
Cu1 Mo1 Mo1 58.77(4) 2_665 2_665 ?
Cu1 Mo1 Mo1 58.42(4) . 2_665 ?
N1 Cu1 S2 121.3(2) . . ?
N1 Cu1 S1 114.7(3) . 2_665 ?
S2 Cu1 S1 104.01(11) . 2_665 ?
N1 Cu1 S1 108.5(3) . . ?
S2 Cu1 S1 103.44(11) . . ?
S1 Cu1 S1 102.90(8) 2_665 . ?
N1 Cu1 Mo1 150.8(3) . 2_665 ?
S2 Cu1 Mo1 54.40(8) . 2_665 ?
S1 Cu1 Mo1 51.38(6) 2_665 2_665 ?
S1 Cu1 Mo1 100.25(7) . 2_665 ?
N1 Cu1 Mo1 142.5(3) . . ?
S2 Cu1 Mo1 54.15(7) . . ?
S1 Cu1 Mo1 101.34(8) 2_665 . ?
S1 Cu1 Mo1 50.85(6) . . ?
Mo1 Cu1 Mo1 62.81(3) 2_665 . ?
N1 Cu1 Cu1 139.4(2) . 2_665 ?
S2 Cu1 Cu1 98.96(6) . 2_665 ?
S1 Cu1 Cu1 53.53(8) 2_665 2_665 ?
S1 Cu1 Cu1 51.84(8) . 2_665 ?
Mo1 Cu1 Cu1 58.58(4) 2_665 2_665 ?
Mo1 Cu1 Cu1 58.23(4) . 2_665 ?
Mo1 S1 Cu1 73.46(7) . 2_665 ?
Mo1 S1 Cu1 72.74(7) . . ?
Cu1 S1 Cu1 74.63(7) 2_665 . ?
Cu1 S2 Mo1 73.84(8) . . ?
Cu1 S2 Mo1 73.46(8) . 2_665 ?
Mo1 S2 Mo1 76.04(6) . 2_665 ?
C5 C1 C2 110.1(11) . . ?
C5 C1 C6 126.2(14) . . ?
C2 C1 C6 123.4(12) . . ?
C5 C1 Mo1 72.5(6) . . ?
C2 C1 Mo1 72.3(7) . . ?
C6 C1 Mo1 126.6(8) . . ?
C1 C2 C3 106.3(11) . . ?
C1 C2 C7 129.5(12) . . ?
C3 C2 C7 124.0(13) . . ?
C1 C2 Mo1 73.0(6) . . ?
C3 C2 Mo1 71.9(5) . . ?
C7 C2 Mo1 124.0(8) . . ?
C4 C3 C2 109.3(10) . . ?
C4 C3 C8 125.0(11) . . ?
C2 C3 C8 124.9(12) . . ?
C4 C3 Mo1 73.6(6) . . ?
C2 C3 Mo1 72.9(6) . . ?
C8 C3 Mo1 127.8(8) . . ?
C3 C4 C5 107.9(10) . . ?
C3 C4 C9 126.7(10) . . ?
C5 C4 C9 125.1(10) . . ?
C3 C4 Mo1 71.8(6) . . ?
C5 C4 Mo1 72.1(6) . . ?
C9 C4 Mo1 127.0(8) . . ?
C1 C5 C4 106.4(12) . . ?
C1 C5 C10 127.6(11) . . ?
C4 C5 C10 125.6(11) . . ?
C1 C5 Mo1 72.9(7) . . ?
C4 C5 Mo1 72.5(6) . . ?
C10 C5 Mo1 125.0(8) . . ?
C1 C6 H6A 109.5 . . ?
C1 C6 H6B 109.5 . . ?
H6A C6 H6B 109.5 . . ?
C1 C6 H6C 109.5 . . ?
H6A C6 H6C 109.5 . . ?
H6B C6 H6C 109.5 . . ?
C2 C7 H7A 109.5 . . ?
C2 C7 H7B 109.5 . . ?
H7A C7 H7B 109.5 . . ?
C2 C7 H7C 109.5 . . ?
H7A C7 H7C 109.5 . . ?
H7B C7 H7C 109.5 . . ?
C3 C8 H8A 109.5 . . ?
C3 C8 H8B 109.5 . . ?
H8A C8 H8B 109.5 . . ?
C3 C8 H8C 109.5 . . ?
H8A C8 H8C 109.5 . . ?
H8B C8 H8C 109.5 . . ?
C4 C9 H9A 109.5 . . ?
C4 C9 H9B 109.5 . . ?
H9A C9 H9B 109.5 . . ?
C4 C9 H9C 109.5 . . ?
H9A C9 H9C 109.5 . . ?
H9B C9 H9C 109.5 . . ?
C5 C10 H10A 109.5 . . ?
C5 C10 H10B 109.5 . . ?
H10A C10 H10B 109.5 . . ?
C5 C10 H10C 109.5 . . ?
H10A C10 H10C 109.5 . . ?
H10B C10 H10C 109.5 . . ?
N1 C11 C14 124.3(11) . . ?
N1 C11 H11 117.8 . . ?
C14 C11 H11 117.8 . . ?
N1 C12 C13 124.8(10) . . ?
N1 C12 H12 117.6 . . ?
C13 C12 H12 117.6 . . ?
C15 C13 C12 118.5(10) . . ?
C15 C13 H13 120.7 . . ?
C12 C13 H13 120.7 . . ?
C11 C14 C15 120.5(10) . . ?
C11 C14 H14 119.8 . . ?
C15 C14 H14 119.8 . . ?
C13 C15 C14 116.6(9) . . ?
C13 C15 C16 121.7(10) . . ?
C14 C15 C16 121.7(9) . . ?
C15 C16 C16 113.6(9) . 8_666 ?
C15 C16 H16A 108.8 . . ?
C16 C16 H16A 108.8 8_666 . ?
C15 C16 H16B 108.8 . . ?
C16 C16 H16B 108.8 8_666 . ?
H16A C16 H16B 107.7 . . ?
F5 P2 F6 180.000(7) . . ?
F5 P2 F7 90.7(6) . 2_565 ?
F6 P2 F7 89.3(6) . 2_565 ?
F5 P2 F7 90.7(6) . 4_455 ?
F6 P2 F7 89.3(6) . 4_455 ?
F7 P2 F7 89.991(18) 2_565 4_455 ?
F5 P2 F7 90.7(6) . 3 ?
F6 P2 F7 89.3(6) . 3 ?
F7 P2 F7 89.991(16) 2_565 3 ?
F7 P2 F7 178.6(11) 4_455 3 ?
F5 P2 F7 90.7(6) . . ?
F6 P2 F7 89.3(6) . . ?
F7 P2 F7 178.6(11) 2_565 . ?
F7 P2 F7 89.991(17) 4_455 . ?
F7 P2 F7 89.991(19) 3 . ?
F3 P1 F3 20(2) 8_667 . ?
F3 P1 F2 170.0(11) 8_667 . ?
F3 P1 F2 170.0(11) . . ?
F3 P1 F4 77.0(16) 8_667 . ?
F3 P1 F4 94.6(11) . . ?
F2 P1 F4 94.2(8) . . ?
F3 P1 F4 94.6(11) 8_667 8_667 ?
F3 P1 F4 77.0(16) . 8_667 ?
F2 P1 F4 94.2(8) . 8_667 ?
F4 P1 F4 171.5(15) . 8_667 ?
F3 P1 F1 93.7(10) 8_667 8_667 ?
F3 P1 F1 84.0(11) . 8_667 ?
F2 P1 F1 91.2(4) . 8_667 ?
F4 P1 F1 91.1(8) . 8_667 ?
F4 P1 F1 88.7(8) 8_667 8_667 ?
F3 P1 F1 84.0(11) 8_667 . ?
F3 P1 F1 93.7(10) . . ?
F2 P1 F1 91.2(4) . . ?
F4 P1 F1 88.7(8) . . ?
F4 P1 F1 91.1(8) 8_667 . ?
F1 P1 F1 177.6(8) 8_667 . ?
F3 F3 P1 80.0(11) 8_667 . ?
F10 P3 F10 90.00(2) 4_455 . ?
F10 P3 F10 179(3) 4_455 3 ?
F10 P3 F10 90.00(3) . 3 ?
F10 P3 F10 90.00(3) 4_455 2_565 ?
F10 P3 F10 179(3) . 2_565 ?
F10 P3 F10 90.00(2) 3 2_565 ?
F10 P3 F8 89(2) 4_455 3 ?
F10 P3 F8 44.1(13) . 3 ?
F10 P3 F8 90.7(12) 3 3 ?
F10 P3 F8 135(2) 2_565 3 ?
F10 P3 F8 135(2) 4_455 2_565 ?
F10 P3 F8 89(2) . 2_565 ?
F10 P3 F8 44.1(13) 3 2_565 ?
F10 P3 F8 90.7(12) 2_565 2_565 ?
F8 P3 F8 60.6(10) 3 2_565 ?
F10 P3 F8 44.1(13) 4_455 . ?
F10 P3 F8 90.7(12) . . ?
F10 P3 F8 135(2) 3 . ?
F10 P3 F8 89(2) 2_565 . ?
F8 P3 F8 60.6(10) 3 . ?
F8 P3 F8 91.1(17) 2_565 . ?
F10 P3 F8 90.7(12) 4_455 4_455 ?
F10 P3 F8 135(2) . 4_455 ?
F10 P3 F8 89(2) 3 4_455 ?
F10 P3 F8 44.1(13) 2_565 4_455 ?
F8 P3 F8 91.1(17) 3 4_455 ?
F8 P3 F8 60.6(10) 2_565 4_455 ?
F8 P3 F8 60.6(10) . 4_455 ?
F10 P3 F9 91(2) 4_455 3 ?
F10 P3 F9 42.4(14) . 3 ?
F10 P3 F9 89.2(11) 3 3 ?
F10 P3 F9 138(2) 2_565 3 ?
F8 P3 F9 86.5(9) 3 3 ?
F8 P3 F9 116.4(17) 2_565 3 ?
F8 P3 F9 119.6(16) . 3 ?
F8 P3 F9 177(2) 4_455 3 ?
F10 P3 F9 138(2) 4_455 2_565 ?
F10 P3 F9 91(2) . 2_565 ?
F10 P3 F9 42.4(14) 3 2_565 ?
F10 P3 F9 89.2(11) 2_565 2_565 ?
F8 P3 F9 119.6(17) 3 2_565 ?
F8 P3 F9 86.5(9) 2_565 2_565 ?
F8 P3 F9 177(2) . 2_565 ?
F8 P3 F9 116.4(17) 4_455 2_565 ?
F9 P3 F9 63.3(11) 3 2_565 ?
F10 P3 F9 42.4(14) 4_455 . ?
F10 P3 F9 89.2(11) . . ?
F10 P3 F9 138(2) 3 . ?
F10 P3 F9 91(2) 2_565 . ?
F8 P3 F9 116.4(17) 3 . ?
F8 P3 F9 177(2) 2_565 . ?
F8 P3 F9 86.5(9) . . ?
F8 P3 F9 119.6(17) 4_455 . ?
F9 P3 F9 63.3(11) 3 . ?
F9 P3 F9 96(2) 2_565 . ?
F10 P3 F9 89.2(11) 4_455 4_455 ?
F10 P3 F9 138(2) . 4_455 ?
F10 P3 F9 91(2) 3 4_455 ?
F10 P3 F9 42.4(14) 2_565 4_455 ?
F8 P3 F9 177(2) 3 4_455 ?
F8 P3 F9 119.6(16) 2_565 4_455 ?
F8 P3 F9 116.4(17) . 4_455 ?
F8 P3 F9 86.5(9) 4_455 4_455 ?
F9 P3 F9 96(2) 3 4_455 ?
F9 P3 F9 63.3(11) 2_565 4_455 ?
F9 P3 F9 63.3(11) . 4_455 ?
N2 C18 C17 180.000(17) . . ?
C12 N1 C11 115.1(9) . . ?
C12 N1 Cu1 121.7(7) . . ?
C11 N1 Cu1 123.1(8) . . ?
F10 F8 P3 67.2(11) 4_455 . ?
F10 F8 F8 103.8(18) 4_455 3 ?
P3 F8 F8 59.7(5) . 3 ?
F10 F8 F8 106(2) 4_455 4_455 ?
P3 F8 F8 59.7(5) . 4_455 ?
F8 F8 F8 90.000(5) 3 4_455 ?
F10 F9 P3 67.4(12) 4_455 . ?
F10 F9 F9 105.0(16) 4_455 3 ?
P3 F9 F9 58.3(5) . 3 ?
F10 F9 F9 102(2) 4_455 4_455 ?
P3 F9 F9 58.3(5) . 4_455 ?
F9 F9 F9 90.000(6) 3 4_455 ?
F9 F10 F8 139(2) 3 3 ?
F9 F10 P3 70.2(14) 3 . ?
F8 F10 P3 68.6(13) 3 . ?
N3 C20 N3 180.000(11) . 2_665 ?
N3 C20 C19 0.000(5) . . ?
N3 C20 C19 180.000(5) 2_665 . ?
N3 C20 C19 180.000(5) . 2_665 ?
N3 C20 C19 0.000(5) 2_665 2_665 ?
C19 C20 C19 180.000(3) . 2_665 ?

loop_
_geom_bond_atom_site_label_1
_geom_bond_atom_site_label_2
_geom_bond_distance
_geom_bond_site_symmetry_2
_geom_bond_publ_flag
Mo1 S1 2.238(2) . ?
Mo1 S2 2.326(3) . ?
Mo1 S2 2.329(3) 2_665 ?
Mo1 C3 2.348(9) . ?
Mo1 C2 2.362(9) . ?
Mo1 C5 2.365(11) . ?
Mo1 C4 2.371(10) . ?
Mo1 C1 2.371(11) . ?
Mo1 Cu1 2.7464(15) 2_665 ?
Mo1 Cu1 2.7567(15) . ?
Mo1 Mo1 2.8677(13) 2_665 ?
Cu1 N1 1.938(7) . ?
Cu1 S2 2.262(2) . ?
Cu1 S1 2.351(3) 2_665 ?
Cu1 S1 2.405(3) . ?
Cu1 Mo1 2.7464(15) 2_665 ?
Cu1 Cu1 2.883(2) 2_665 ?
S1 Cu1 2.351(3) 2_665 ?
S2 Mo1 2.329(3) 2_665 ?
C1 C5 1.408(18) . ?
C1 C2 1.414(19) . ?
C1 C6 1.510(18) . ?
C2 C3 1.425(16) . ?
C2 C7 1.474(18) . ?
C3 C4 1.400(16) . ?
C3 C8 1.490(16) . ?
C4 C5 1.443(15) . ?
C4 C9 1.490(16) . ?
C5 C10 1.495(18) . ?
C6 H6A 0.9800 . ?
C6 H6B 0.9800 . ?
C6 H6C 0.9800 . ?
C7 H7A 0.9800 . ?
C7 H7B 0.9800 . ?
C7 H7C 0.9800 . ?
C8 H8A 0.9800 . ?
C8 H8B 0.9800 . ?
C8 H8C 0.9800 . ?
C9 H9A 0.9800 . ?
C9 H9B 0.9800 . ?
C9 H9C 0.9800 . ?
C10 H10A 0.9800 . ?
C10 H10B 0.9800 . ?
C10 H10C 0.9800 . ?
C11 N1 1.341(15) . ?
C11 C14 1.358(16) . ?
C11 H11 0.9500 . ?
C12 N1 1.328(14) . ?
C12 C13 1.401(15) . ?
C12 H12 0.9500 . ?
C13 C15 1.379(14) . ?
C13 H13 0.9500 . ?
C14 C15 1.389(14) . ?
C14 H14 0.9500 . ?
C15 C16 1.512(13) . ?
C16 C16 1.52(2) 8_666 ?
C16 H16A 0.9900 . ?
C16 H16B 0.9900 . ?
P2 F5 1.51(3) . ?
P2 F6 1.57(2) . ?
P2 F7 1.569(7) 2_565 ?
P2 F7 1.569(7) 4_455 ?
P2 F7 1.569(7) 3 ?
P2 F7 1.569(7) . ?
P1 F3 1.481(11) 8_667 ?
P1 F3 1.481(11) . ?
P1 F2 1.500(13) . ?
P1 F4 1.541(12) . ?
P1 F4 1.541(12) 8_667 ?
P1 F1 1.590(10) 8_667 ?
P1 F1 1.590(10) . ?
F3 F3 0.51(6) 8_667 ?
P3 F10 1.566(15) 4_455 ?
P3 F10 1.566(15) . ?
P3 F10 1.566(15) 3 ?
P3 F10 1.566(15) 2_565 ?
P3 F8 1.582(15) 3 ?
P3 F8 1.582(15) 2_565 ?
P3 F8 1.582(15) . ?
P3 F8 1.582(15) 4_455 ?
P3 F9 1.595(15) 3 ?
P3 F9 1.595(15) 2_565 ?
P3 F9 1.595(15) . ?
P3 F9 1.595(15) 4_455 ?
C17 C18 1.44(5) . ?
C18 N2 1.16(4) . ?
F8 F10 1.18(3) 4_455 ?
F8 F8 1.60(3) 3 ?
F8 F8 1.60(3) 4_455 ?
F9 F10 1.14(3) 4_455 ?
F9 F9 1.67(3) 3 ?
F9 F9 1.67(3) 4_455 ?
F10 F9 1.14(3) 3 ?
F10 F8 1.18(3) 3 ?
C20 N3 1.08(4) . ?
C20 N3 1.08(4) 2_665 ?
C20 C19 1.46(2) . ?
C20 C19 1.46(2) 2_665 ?
